data_7100075
_journal_name_full 'Chemical Communications'
_journal_paper_doi 10.1039/b504467g
_journal_year 2005
_chemical_formula_moiety 'C36 H58 O4 Ti3'
_chemical_formula_sum 'C36 H58 O4 Ti3'
_chemical_formula_weight 698.52
_space_group_crystal_system orthorhombic
_space_group_IT_number 61
_space_group_name_Hall '-P 2ac 2ab'
_space_group_name_H-M_alt 'P b c a'
_symmetry_Int_Tables_number 61
_symmetry_space_group_name_Hall '-P 2ac 2ab'
_symmetry_space_group_name_H-M 'P b c a'
_cell_angle_alpha 90
_cell_angle_beta 90
_cell_angle_gamma 90
_cell_formula_units_Z 16
_cell_length_a 17.575(3)
_cell_length_b 22.434(3)
_cell_length_c 38.629(8)
_cell_measurement_temperature 200(2)
_cell_measurement_wavelength 0.71073
_cell_volume 15231(5)
_diffrn_ambient_temperature 200(2)
_diffrn_orient_matrix_type X=UH
_diffrn_orient_matrix_UB_11 0.01
_diffrn_orient_matrix_UB_12 0
_diffrn_orient_matrix_UB_13 0
_diffrn_orient_matrix_UB_21 0
_diffrn_orient_matrix_UB_22 0.01
_diffrn_orient_matrix_UB_23 0
_diffrn_orient_matrix_UB_31 0
_diffrn_orient_matrix_UB_32 0
_diffrn_orient_matrix_UB_33 0.01
_exptl_crystal_density_diffrn 1.219
_refine_diff_density_rms 0.082
_cod_database_code 7100075

loop_
_space_group_symop_operation_xyz
'x, y, z'
'-x+1/2, -y, z+1/2'
'x+1/2, -y+1/2, -z'
'-x, y+1/2, -z+1/2'
'-x, -y, -z'
'x-1/2, y, -z-1/2'
'-x-1/2, y-1/2, z'
'x, -y-1/2, z-1/2'

loop_
_atom_site_label
_atom_site_type_symbol
_atom_site_fract_x
_atom_site_fract_y
_atom_site_fract_z
_atom_site_U_iso_or_equiv
_atom_site_adp_type
_atom_site_occupancy
_atom_site_symmetry_multiplicity
_atom_site_calc_flag
_atom_site_refinement_flags
_atom_site_disorder_assembly
_atom_site_disorder_group
C1 C 0.7457(6) 0.1961(4) -0.1756(3) 0.041(3) Uani 1 1 d . . .
H1 H 0.751 0.1597 -0.1619 0.05 Uiso 1 1 calc R . .
C2 C 0.7641(7) 0.1810(5) -0.2137(3) 0.063(4) Uani 1 1 d . . .
H2A H 0.811 0.1592 -0.2147 0.095 Uiso 1 1 calc R . .
H2B H 0.7689 0.2172 -0.2267 0.095 Uiso 1 1 calc R . .
H2C H 0.7238 0.1572 -0.2232 0.095 Uiso 1 1 calc R . .
C3 C 0.8072(7) 0.3743(5) 0.1139(3) 0.047(4) Uani 1 1 d . . .
H3 H 0.7952 0.3437 0.1311 0.056 Uiso 1 1 calc R . .
C4 C 0.8920(7) 0.3711(5) 0.1060(3) 0.061(4) Uani 1 1 d . . .
H4A H 0.9057 0.3306 0.1008 0.092 Uiso 1 1 calc R . .
H4B H 0.9204 0.3845 0.1257 0.092 Uiso 1 1 calc R . .
H4C H 0.9033 0.396 0.0865 0.092 Uiso 1 1 calc R . .
C11 C 0.5746(8) 0.1525(7) -0.1617(5) 0.060(4) Uani 1 1 d . . .
C12 C 0.5297(8) 0.2013(8) -0.1747(4) 0.052(4) Uani 1 1 d . . .
C13 C 0.5149(7) 0.2412(7) -0.1488(5) 0.053(4) Uani 1 1 d . . .
C14 C 0.5505(8) 0.2197(8) -0.1181(4) 0.054(4) Uani 1 1 d . . .
C15 C 0.5851(8) 0.1659(7) -0.1260(5) 0.055(4) Uani 1 1 d . . .
C16 C 0.5996(8) 0.0965(6) -0.1795(4) 0.095(5) Uani 1 1 d . . .
H16A H 0.6292 0.0728 -0.1638 0.143 Uiso 1 1 calc R . .
H16B H 0.6299 0.1065 -0.1993 0.143 Uiso 1 1 calc R . .
H16C H 0.5557 0.0743 -0.1867 0.143 Uiso 1 1 calc R . .
C17 C 0.5053(8) 0.2061(6) -0.2134(4) 0.094(5) Uani 1 1 d . . .
H17A H 0.5226 0.1715 -0.2257 0.14 Uiso 1 1 calc R . .
H17B H 0.5275 0.2412 -0.2234 0.14 Uiso 1 1 calc R . .
H17C H 0.4509 0.2086 -0.2148 0.14 Uiso 1 1 calc R . .
C18 C 0.4689(8) 0.2981(6) -0.1538(4) 0.087(5) Uani 1 1 d . . .
H18A H 0.4661 0.3193 -0.1322 0.131 Uiso 1 1 calc R . .
H18B H 0.4185 0.2882 -0.1614 0.131 Uiso 1 1 calc R . .
H18C H 0.4932 0.3227 -0.1708 0.131 Uiso 1 1 calc R . .
C19 C 0.5457(7) 0.2497(7) -0.0835(4) 0.095(6) Uani 1 1 d . . .
H19A H 0.5182 0.2864 -0.0857 0.143 Uiso 1 1 calc R . .
H19B H 0.596 0.2577 -0.0751 0.143 Uiso 1 1 calc R . .
H19C H 0.5197 0.224 -0.0675 0.143 Uiso 1 1 calc R . .
C20 C 0.6295(9) 0.1280(7) -0.1005(4) 0.125(7) Uani 1 1 d . . .
H20A H 0.6485 0.0931 -0.112 0.187 Uiso 1 1 calc R . .
H20B H 0.5967 0.1162 -0.0818 0.187 Uiso 1 1 calc R . .
H20C H 0.6714 0.1506 -0.0914 0.187 Uiso 1 1 calc R . .
C21 C 0.8789(7) 0.2218(8) -0.1056(4) 0.048(4) Uani 1 1 d . . .
C22 C 0.8953(8) 0.2840(7) -0.1054(4) 0.050(4) Uani 1 1 d . . .
C23 C 0.9336(7) 0.2973(7) -0.1368(4) 0.039(4) Uani 1 1 d . . .
C24 C 0.9387(7) 0.2444(7) -0.1559(4) 0.042(4) Uani 1 1 d . . .
C25 C 0.9063(7) 0.1981(6) -0.1368(4) 0.047(4) Uani 1 1 d . . .
C26 C 0.8413(7) 0.1882(6) -0.0763(3) 0.079(5) Uani 1 1 d . . .
H26A H 0.8364 0.147 -0.0825 0.119 Uiso 1 1 calc R . .
H26B H 0.7918 0.2047 -0.072 0.119 Uiso 1 1 calc R . .
H26C H 0.8719 0.1916 -0.0558 0.119 Uiso 1 1 calc R . .
C27 C 0.8801(8) 0.3265(6) -0.0763(3) 0.083(5) Uani 1 1 d . . .
H27A H 0.8962 0.3658 -0.0828 0.125 Uiso 1 1 calc R . .
H27B H 0.9078 0.3141 -0.0561 0.125 Uiso 1 1 calc R . .
H27C H 0.8267 0.3269 -0.0712 0.125 Uiso 1 1 calc R . .
C28 C 0.9612(7) 0.3561(5) -0.1482(3) 0.068(4) Uani 1 1 d . . .
H28A H 0.9509 0.3851 -0.1305 0.102 Uiso 1 1 calc R . .
H28B H 0.9358 0.3674 -0.1691 0.102 Uiso 1 1 calc R . .
H28C H 1.0151 0.3542 -0.1522 0.102 Uiso 1 1 calc R . .
C29 C 0.9736(7) 0.2355(6) -0.1912(3) 0.066(4) Uani 1 1 d . . .
H29A H 0.9927 0.2729 -0.1996 0.099 Uiso 1 1 calc R . .
H29B H 0.9358 0.2206 -0.2068 0.099 Uiso 1 1 calc R . .
H29C H 1.0147 0.2074 -0.1895 0.099 Uiso 1 1 calc R . .
C30 C 0.9089(7) 0.1320(6) -0.1463(4) 0.080(5) Uani 1 1 d . . .
H30A H 0.8824 0.1093 -0.129 0.12 Uiso 1 1 calc R . .
H30B H 0.9609 0.119 -0.1475 0.12 Uiso 1 1 calc R . .
H30C H 0.885 0.1262 -0.1684 0.12 Uiso 1 1 calc R . .
C31 C 0.6918(11) 0.4423(7) -0.2345(3) 0.054(4) Uani 1 1 d . . .
C32 C 0.7691(10) 0.4274(7) -0.2364(3) 0.046(4) Uani 1 1 d . . .
C33 C 0.7699(8) 0.3677(7) -0.2512(3) 0.043(4) Uani 1 1 d . . .
C34 C 0.6962(9) 0.3499(7) -0.2559(3) 0.045(4) Uani 1 1 d . . .
C35 C 0.6457(9) 0.3949(7) -0.2450(3) 0.049(4) Uani 1 1 d . . .
C36 C 0.6663(9) 0.5052(6) -0.2239(3) 0.096(6) Uani 1 1 d . . .
H36A H 0.6117 0.5072 -0.2242 0.144 Uiso 1 1 calc R . .
H36B H 0.6865 0.5338 -0.24 0.144 Uiso 1 1 calc R . .
H36C H 0.6846 0.5139 -0.2011 0.144 Uiso 1 1 calc R . .
C37 C 0.8381(8) 0.4625(6) -0.2283(3) 0.084(5) Uani 1 1 d . . .
H37A H 0.8825 0.4386 -0.2324 0.125 Uiso 1 1 calc R . .
H37B H 0.8368 0.4744 -0.2044 0.125 Uiso 1 1 calc R . .
H37C H 0.8398 0.4972 -0.2428 0.125 Uiso 1 1 calc R . .
C38 C 0.8398(7) 0.3311(5) -0.2608(3) 0.064(4) Uani 1 1 d . . .
H38A H 0.8849 0.353 -0.2549 0.096 Uiso 1 1 calc R . .
H38B H 0.8394 0.3233 -0.2852 0.096 Uiso 1 1 calc R . .
H38C H 0.8391 0.2941 -0.2483 0.096 Uiso 1 1 calc R . .
C39 C 0.6666(8) 0.2913(6) -0.2723(3) 0.077(5) Uani 1 1 d . . .
H39A H 0.612 0.2912 -0.2721 0.115 Uiso 1 1 calc R . .
H39B H 0.6852 0.2579 -0.2593 0.115 Uiso 1 1 calc R . .
H39C H 0.6844 0.2885 -0.2958 0.115 Uiso 1 1 calc R . .
C40 C 0.5608(8) 0.3943(6) -0.2463(3) 0.084(5) Uani 1 1 d . . .
H40A H 0.5435 0.356 -0.2541 0.126 Uiso 1 1 calc R . .
H40B H 0.5434 0.4246 -0.262 0.126 Uiso 1 1 calc R . .
H40C H 0.5409 0.4021 -0.2236 0.126 Uiso 1 1 calc R . .
C41 C 0.8836(8) 0.5786(7) 0.0426(4) 0.044(4) Uani 1 1 d . . .
C42 C 0.9209(8) 0.5239(7) 0.0476(4) 0.049(4) Uani 1 1 d . . .
C43 C 0.9042(8) 0.4856(6) 0.0194(4) 0.051(4) Uani 1 1 d . . .
C44 C 0.8543(8) 0.5172(8) -0.0033(4) 0.050(4) Uani 1 1 d . . .
C45 C 0.8426(8) 0.5731(8) 0.0121(4) 0.059(4) Uani 1 1 d . . .
C46 C 0.8878(7) 0.6299(6) 0.0670(3) 0.078(5) Uani 1 1 d . . .
H46A H 0.857 0.662 0.0585 0.116 Uiso 1 1 calc R . .
H46B H 0.9396 0.643 0.069 0.116 Uiso 1 1 calc R . .
H46C H 0.8695 0.6178 0.0894 0.116 Uiso 1 1 calc R . .
C47 C 0.9760(7) 0.5101(5) 0.0773(3) 0.068(4) Uani 1 1 d . . .
H47A H 0.9948 0.4701 0.0748 0.102 Uiso 1 1 calc R . .
H47B H 0.9498 0.5138 0.099 0.102 Uiso 1 1 calc R . .
H47C H 1.0178 0.5376 0.0766 0.102 Uiso 1 1 calc R . .
C48 C 0.9355(7) 0.4243(6) 0.0133(3) 0.063(4) Uani 1 1 d . . .
H48A H 0.9142 0.4083 -0.0076 0.095 Uiso 1 1 calc R . .
H48B H 0.9225 0.399 0.0325 0.095 Uiso 1 1 calc R . .
H48C H 0.9899 0.4265 0.0112 0.095 Uiso 1 1 calc R . .
C49 C 0.8198(7) 0.4915(6) -0.0352(3) 0.073(5) Uani 1 1 d . . .
H49A H 0.8394 0.4521 -0.0389 0.11 Uiso 1 1 calc R . .
H49B H 0.8321 0.5162 -0.0547 0.11 Uiso 1 1 calc R . .
H49C H 0.7655 0.4897 -0.0325 0.11 Uiso 1 1 calc R . .
C50 C 0.7985(8) 0.6228(6) -0.0041(4) 0.087(5) Uani 1 1 d . . .
H50A H 0.7751 0.609 -0.025 0.131 Uiso 1 1 calc R . .
H50B H 0.8322 0.6552 -0.0093 0.131 Uiso 1 1 calc R . .
H50C H 0.7599 0.6362 0.0117 0.131 Uiso 1 1 calc R . .
C51 C 0.6272(8) 0.3037(6) 0.0576(5) 0.053(4) Uani 1 1 d . . .
C52 C 0.6623(9) 0.2784(5) 0.0870(4) 0.041(4) Uani 1 1 d . . .
C53 C 0.7368(8) 0.2645(5) 0.0769(4) 0.043(4) Uani 1 1 d . . .
C54 C 0.7504(9) 0.2809(6) 0.0420(4) 0.049(4) Uani 1 1 d . . .
C55 C 0.6799(10) 0.3042(6) 0.0296(4) 0.056(4) Uani 1 1 d . . .
C56 C 0.5447(9) 0.3232(6) 0.0555(4) 0.091(5) Uani 1 1 d . . .
H56A H 0.5346 0.3394 0.033 0.136 Uiso 1 1 calc R . .
H56B H 0.535 0.3531 0.0728 0.136 Uiso 1 1 calc R . .
H56C H 0.5122 0.2895 0.0595 0.136 Uiso 1 1 calc R . .
C57 C 0.6256(8) 0.2667(5) 0.1219(3) 0.075(5) Uani 1 1 d . . .
H57A H 0.6621 0.2488 0.1372 0.113 Uiso 1 1 calc R . .
H57B H 0.5831 0.2402 0.119 0.113 Uiso 1 1 calc R . .
H57C H 0.6082 0.3036 0.1317 0.113 Uiso 1 1 calc R . .
C58 C 0.7918(8) 0.2297(5) 0.0995(4) 0.083(5) Uani 1 1 d . . .
H58A H 0.7697 0.2239 0.122 0.124 Uiso 1 1 calc R . .
H58B H 0.8385 0.2515 0.1018 0.124 Uiso 1 1 calc R . .
H58C H 0.8019 0.1916 0.0891 0.124 Uiso 1 1 calc R . .
C59 C 0.8218(8) 0.2714(5) 0.0223(4) 0.078(5) Uani 1 1 d . . .
H59A H 0.8161 0.287 -0.0007 0.116 Uiso 1 1 calc R . .
H59B H 0.8325 0.2295 0.0211 0.116 Uiso 1 1 calc R . .
H59C H 0.8629 0.2915 0.0337 0.116 Uiso 1 1 calc R . .
C60 C 0.6701(9) 0.3280(5) -0.0067(4) 0.090(5) Uani 1 1 d . . .
H60A H 0.6188 0.3417 -0.0097 0.135 Uiso 1 1 calc R . .
H60B H 0.6806 0.2969 -0.023 0.135 Uiso 1 1 calc R . .
H60C H 0.7047 0.3605 -0.0103 0.135 Uiso 1 1 calc R . .
C61 C 0.6856(9) 0.4927(11) 0.1758(3) 0.059(5) Uani 1 1 d . . .
C62 C 0.7523(15) 0.5267(6) 0.1718(3) 0.066(5) Uani 1 1 d . . .
C63 C 0.8120(10) 0.4892(10) 0.1785(3) 0.060(5) Uani 1 1 d . . .
C64 C 0.7818(13) 0.4327(8) 0.1872(3) 0.062(5) Uani 1 1 d . . .
C65 C 0.7044(14) 0.4346(8) 0.1851(3) 0.064(5) Uani 1 1 d . . .
C66 C 0.6058(10) 0.5188(7) 0.1722(4) 0.124(7) Uani 1 1 d . . .
H66A H 0.6094 0.5599 0.1655 0.186 Uiso 1 1 calc R . .
H66B H 0.5797 0.5158 0.194 0.186 Uiso 1 1 calc R . .
H66C H 0.5783 0.497 0.1549 0.186 Uiso 1 1 calc R . .
C67 C 0.7641(11) 0.5927(6) 0.1607(4) 0.138(8) Uani 1 1 d . . .
H67A H 0.7156 0.6113 0.1572 0.207 Uiso 1 1 calc R . .
H67B H 0.7929 0.5941 0.1396 0.207 Uiso 1 1 calc R . .
H67C H 0.7913 0.6136 0.1786 0.207 Uiso 1 1 calc R . .
C68 C 0.8984(9) 0.5005(8) 0.1773(4) 0.142(8) Uani 1 1 d . . .
H68A H 0.9249 0.4647 0.1836 0.213 Uiso 1 1 calc R . .
H68B H 0.9113 0.5317 0.1933 0.213 Uiso 1 1 calc R . .
H68C H 0.9129 0.5122 0.1543 0.213 Uiso 1 1 calc R . .
C69 C 0.8239(10) 0.3770(8) 0.1988(4) 0.131(7) Uani 1 1 d . . .
H69A H 0.8777 0.3843 0.1983 0.197 Uiso 1 1 calc R . .
H69B H 0.812 0.3446 0.1835 0.197 Uiso 1 1 calc R . .
H69C H 0.8086 0.3668 0.2219 0.197 Uiso 1 1 calc R . .
C70 C 0.6449(11) 0.3897(7) 0.1936(4) 0.133(8) Uani 1 1 d . . .
H70A H 0.5956 0.4062 0.189 0.2 Uiso 1 1 calc R . .
H70B H 0.6485 0.3792 0.2177 0.2 Uiso 1 1 calc R . .
H70C H 0.6524 0.3548 0.1797 0.2 Uiso 1 1 calc R . .
C71 C 0.6689(8) 0.4453(6) -0.1302(4) 0.046(4) Uani 1 1 d . . .
C72 C 0.6714(8) 0.4046(6) -0.0987(3) 0.081(5) Uani 1 1 d . . .
H72A H 0.6354 0.3728 -0.1016 0.122 Uiso 1 1 calc R . .
H72B H 0.6587 0.427 -0.0784 0.122 Uiso 1 1 calc R . .
H72C H 0.7216 0.3882 -0.0963 0.122 Uiso 1 1 calc R . .
C73 C 0.7263(8) 0.4966(6) -0.1258(4) 0.088(5) Uani 1 1 d . . .
H73A H 0.7243 0.5222 -0.1456 0.132 Uiso 1 1 calc R . .
H73B H 0.7767 0.4804 -0.1235 0.132 Uiso 1 1 calc R . .
H73C H 0.7138 0.519 -0.1054 0.132 Uiso 1 1 calc R . .
C74 C 0.5884(7) 0.4691(6) -0.1355(3) 0.081(5) Uani 1 1 d . . .
H74A H 0.5875 0.4951 -0.1552 0.122 Uiso 1 1 calc R . .
H74B H 0.5729 0.4909 -0.1153 0.122 Uiso 1 1 calc R . .
H74C H 0.5542 0.4364 -0.1392 0.122 Uiso 1 1 calc R . .
C81 C 0.6187(9) 0.5466(8) 0.0392(5) 0.074(5) Uani 1 1 d . . .
C82 C 0.5987(9) 0.5919(8) 0.0115(5) 0.159(9) Uani 1 1 d . . .
H82A H 0.6257 0.6284 0.0158 0.239 Uiso 1 1 calc R . .
H82B H 0.5449 0.5995 0.012 0.239 Uiso 1 1 calc R . .
H82C H 0.6127 0.5766 -0.0108 0.239 Uiso 1 1 calc R . .
C83 C 0.5965(10) 0.5723(8) 0.0742(6) 0.150(8) Uani 1 1 d . . .
H83A H 0.6226 0.6094 0.0777 0.225 Uiso 1 1 calc R . .
H83B H 0.6104 0.5448 0.0921 0.225 Uiso 1 1 calc R . .
H83C H 0.5426 0.5789 0.0747 0.225 Uiso 1 1 calc R . .
C84 C 0.5764(9) 0.4895(7) 0.0346(5) 0.149(9) Uani 1 1 d . . .
H84A H 0.5881 0.4729 0.0123 0.224 Uiso 1 1 calc R . .
H84B H 0.5227 0.497 0.0361 0.224 Uiso 1 1 calc R . .
H84C H 0.5911 0.4619 0.0523 0.224 Uiso 1 1 calc R . .
O1 O 0.6900(5) 0.4131(3) -0.1601(2) 0.054(3) Uani 1 1 d . . .
O2 O 0.6980(5) 0.5385(3) 0.04005(19) 0.055(2) Uani 1 1 d . . .
O12 O 0.7161(4) 0.2719(3) -0.12520(18) 0.044(2) Uani 1 1 d . . .
O13 O 0.6401(4) 0.3023(3) -0.18995(18) 0.043(2) Uani 1 1 d . . .
O23 O 0.8004(4) 0.3257(3) -0.18140(17) 0.038(2) Uani 1 1 d . . .
O45 O 0.7693(4) 0.4211(3) 0.04284(17) 0.041(2) Uani 1 1 d . . .
O46 O 0.7946(4) 0.5051(3) 0.09755(18) 0.039(2) Uani 1 1 d . . .
O56 O 0.6700(4) 0.4198(3) 0.10353(17) 0.041(2) Uani 1 1 d . . .
Ti1 Ti 0.64917(12) 0.24223(9) -0.15790(6) 0.0467(8) Uani 1 1 d . . .
Ti2 Ti 0.80487(12) 0.26578(9) -0.14975(5) 0.0430(7) Uani 1 1 d . . .
Ti3 Ti 0.71093(13) 0.36273(9) -0.19479(6) 0.0448(7) Uani 1 1 d . . .
Ti4 Ti 0.78658(13) 0.50162(9) 0.04987(5) 0.0446(7) Uani 1 1 d . . .
Ti5 Ti 0.72449(12) 0.37030(9) 0.07424(6) 0.0431(7) Uani 1 1 d . . .
Ti6 Ti 0.74956(12) 0.45340(9) 0.12781(5) 0.0451(7) Uani 1 1 d . . .

loop_
_atom_site_aniso_label
_atom_site_aniso_U_11
_atom_site_aniso_U_22
_atom_site_aniso_U_33
_atom_site_aniso_U_23
_atom_site_aniso_U_13
_atom_site_aniso_U_12
C1 0.041(9) 0.038(8) 0.045(9) 0.005(7) 0.010(7) -0.016(7)
C2 0.060(11) 0.074(10) 0.055(10) -0.023(8) 0.000(9) -0.005(8)
C3 0.058(11) 0.047(9) 0.036(8) -0.014(7) 0.010(8) 0.004(7)
C4 0.052(11) 0.087(11) 0.046(10) 0.006(8) -0.006(8) -0.002(8)
C11 0.051(12) 0.045(12) 0.084(15) -0.016(11) 0.011(10) -0.026(9)
C12 0.045(11) 0.076(12) 0.036(11) 0.016(11) -0.004(9) -0.033(9)
C13 0.020(9) 0.086(13) 0.053(12) -0.012(12) 0.009(9) -0.010(9)
C14 0.042(11) 0.083(14) 0.036(12) 0.004(11) 0.001(9) -0.018(9)
C15 0.053(11) 0.047(11) 0.067(14) 0.008(11) -0.004(10) -0.013(9)
C16 0.097(14) 0.075(11) 0.114(14) -0.031(11) 0.040(11) -0.031(10)
C17 0.084(13) 0.140(13) 0.057(12) -0.014(10) -0.014(10) -0.055(10)
C18 0.044(11) 0.102(13) 0.116(15) 0.025(11) 0.017(10) 0.004(10)
C19 0.045(11) 0.161(15) 0.080(13) -0.026(12) 0.041(9) -0.044(10)
C20 0.094(15) 0.147(15) 0.133(16) 0.098(13) -0.045(12) -0.028(12)
C21 0.021(9) 0.088(14) 0.036(11) 0.030(10) 0.002(8) 0.002(8)
C22 0.054(11) 0.058(12) 0.038(11) 0.004(10) -0.008(9) -0.011(9)
C23 0.019(9) 0.048(11) 0.050(11) 0.012(10) -0.014(8) -0.003(7)
C24 0.020(9) 0.065(12) 0.041(11) 0.018(10) -0.007(8) -0.005(8)
C25 0.028(9) 0.041(11) 0.070(13) 0.004(10) -0.006(9) 0.004(8)
C26 0.048(11) 0.130(13) 0.060(11) 0.033(10) 0.004(9) -0.007(9)
C27 0.078(13) 0.127(13) 0.045(10) -0.036(10) -0.029(9) 0.011(10)
C28 0.069(12) 0.066(11) 0.069(11) 0.016(9) 0.002(9) -0.024(9)
C29 0.027(9) 0.110(12) 0.062(11) -0.002(9) 0.002(8) 0.002(8)
C30 0.056(11) 0.078(12) 0.106(13) 0.030(10) -0.009(9) 0.008(9)
C31 0.059(13) 0.052(12) 0.052(10) 0.019(9) -0.015(9) -0.015(11)
C32 0.059(14) 0.054(11) 0.024(8) 0.005(8) -0.007(9) -0.020(10)
C33 0.027(11) 0.085(13) 0.016(8) 0.017(8) 0.010(7) -0.009(9)
C34 0.022(11) 0.081(12) 0.031(9) 0.000(8) 0.009(8) 0.001(10)
C35 0.029(11) 0.084(13) 0.036(9) 0.038(9) -0.004(9) -0.014(11)
C36 0.174(18) 0.064(12) 0.050(11) 0.034(9) -0.002(11) 0.002(11)
C37 0.091(14) 0.099(12) 0.061(11) 0.030(9) -0.018(10) -0.053(11)
C38 0.050(11) 0.079(10) 0.063(11) 0.028(8) 0.007(9) -0.001(9)
C39 0.084(13) 0.099(12) 0.047(10) 0.014(9) -0.011(9) -0.013(10)
C40 0.069(14) 0.124(13) 0.058(11) 0.010(10) -0.021(9) -0.008(10)
C41 0.031(10) 0.057(12) 0.044(11) 0.007(10) 0.007(8) 0.000(8)
C42 0.030(10) 0.066(12) 0.052(12) 0.010(10) -0.004(8) -0.024(9)
C43 0.050(11) 0.046(11) 0.058(12) -0.015(10) 0.029(9) 0.024(9)
C44 0.054(11) 0.063(12) 0.032(10) -0.003(10) 0.009(9) -0.021(9)
C45 0.046(11) 0.071(13) 0.061(13) 0.006(11) -0.013(10) -0.007(9)
C46 0.072(12) 0.089(12) 0.072(12) -0.030(10) -0.004(9) -0.011(9)
C47 0.063(12) 0.075(10) 0.067(11) -0.005(9) -0.007(9) -0.035(8)
C48 0.038(10) 0.092(12) 0.060(10) -0.019(9) 0.028(8) -0.010(8)
C49 0.073(12) 0.095(12) 0.052(11) -0.014(9) 0.018(9) -0.019(9)
C50 0.103(14) 0.099(12) 0.061(11) 0.013(10) 0.025(10) -0.003(11)
C51 0.017(10) 0.077(11) 0.066(12) -0.029(10) -0.010(10) 0.000(8)
C52 0.059(12) 0.025(8) 0.040(10) 0.007(7) 0.002(9) -0.005(7)
C53 0.013(9) 0.051(9) 0.065(12) 0.004(9) 0.014(9) -0.004(7)
C54 0.043(11) 0.057(10) 0.047(11) -0.012(8) 0.009(10) -0.022(8)
C55 0.058(13) 0.053(10) 0.058(12) -0.018(9) -0.021(11) -0.022(9)
C56 0.076(14) 0.082(11) 0.114(15) 0.007(10) -0.024(11) -0.018(10)
C57 0.090(13) 0.080(11) 0.055(11) -0.003(9) 0.030(9) -0.028(9)
C58 0.081(13) 0.054(10) 0.113(14) 0.019(10) -0.010(11) 0.006(9)
C59 0.083(13) 0.060(10) 0.090(12) -0.017(9) 0.039(10) -0.022(9)
C60 0.150(17) 0.067(10) 0.052(12) 0.014(9) -0.033(11) -0.022(10)
C61 0.012(11) 0.131(18) 0.033(10) -0.023(11) 0.004(8) 0.002(12)
C62 0.130(19) 0.032(11) 0.035(10) -0.005(8) 0.016(11) 0.020(13)
C63 0.069(16) 0.083(15) 0.029(10) -0.020(10) 0.012(9) -0.016(13)
C64 0.082(16) 0.085(16) 0.019(9) -0.016(9) -0.011(10) 0.016(14)
C65 0.104(19) 0.058(13) 0.030(10) 0.013(8) 0.006(11) 0.009(13)
C66 0.102(17) 0.206(18) 0.064(13) -0.022(12) 0.011(11) 0.060(14)
C67 0.31(3) 0.049(11) 0.056(11) -0.014(9) 0.044(14) -0.015(13)
C68 0.060(15) 0.31(3) 0.059(12) -0.034(13) 0.003(10) -0.060(14)
C69 0.149(19) 0.197(19) 0.047(12) 0.016(12) 0.003(11) 0.082(16)
C70 0.18(2) 0.150(16) 0.067(13) 0.001(11) 0.042(13) -0.097(16)
C71 0.048(11) 0.045(9) 0.045(10) 0.023(9) -0.010(8) -0.002(8)
C72 0.120(15) 0.082(11) 0.042(10) -0.013(9) -0.010(9) 0.021(10)
C73 0.095(14) 0.095(12) 0.074(12) 0.007(9) 0.010(10) -0.031(10)
C74 0.049(12) 0.109(12) 0.085(12) -0.010(10) 0.003(9) 0.018(9)
C81 0.035(12) 0.107(15) 0.079(14) -0.016(12) -0.014(10) 0.003(11)
C82 0.068(14) 0.181(18) 0.23(2) 0.123(18) -0.086(15) -0.028(12)
C83 0.079(16) 0.21(2) 0.16(2) -0.049(18) 0.010(14) 0.037(14)
C84 0.098(16) 0.093(14) 0.26(3) 0.046(14) -0.092(16) -0.037(12)
O1 0.074(7) 0.056(6) 0.032(6) -0.005(5) 0.000(5) 0.007(5)
O2 0.034(7) 0.079(6) 0.052(6) 0.002(5) -0.008(5) -0.002(5)
O12 0.034(5) 0.055(5) 0.041(5) 0.009(4) -0.003(4) 0.001(4)
O13 0.030(5) 0.065(5) 0.035(5) 0.004(4) 0.007(4) -0.009(4)
O23 0.028(5) 0.058(5) 0.028(5) -0.002(4) -0.006(4) -0.015(4)
O45 0.045(6) 0.051(5) 0.028(5) 0.002(4) -0.003(4) 0.002(4)
O46 0.032(5) 0.051(5) 0.033(5) -0.009(4) 0.005(4) -0.004(4)
O56 0.025(5) 0.067(5) 0.032(5) 0.004(4) 0.003(4) 0.005(4)
Ti1 0.0306(16) 0.0635(17) 0.0460(17) 0.0048(14) 0.0017(13) -0.0083(13)
Ti2 0.0312(16) 0.0589(16) 0.0391(16) 0.0050(13) -0.0029(13) -0.0021(12)
Ti3 0.0379(17) 0.0584(17) 0.0383(16) 0.0052(13) 0.0016(13) -0.0035(14)
Ti4 0.0387(17) 0.0601(17) 0.0351(16) -0.0010(13) 0.0005(13) -0.0026(13)
Ti5 0.0361(17) 0.0572(16) 0.0362(15) -0.0011(13) 0.0042(13) -0.0005(13)
Ti6 0.0400(17) 0.0616(17) 0.0337(15) 0.0007(13) -0.0001(13) -0.0004(13)

loop_
_exptl_crystal_face_index_h
_exptl_crystal_face_index_k
_exptl_crystal_face_index_l
_exptl_crystal_face_perp_dist
0 0 -1 0.062
0 0 1 0.049
14 0 1 0.053
-12 -1 -1 0.063
1 -17 1 0.11
0 19 -1 0.161

loop_
_geom_bond_atom_site_label_1
_geom_bond_atom_site_label_2
_geom_bond_distance
_geom_bond_site_symmetry_2
_geom_bond_publ_flag
C1 C2 1.543(14) . ?
C1 Ti1 2.101(11) . ?
C1 Ti2 2.126(11) . ?
C3 C4 1.523(14) . ?
C3 Ti6 2.112(11) . ?
C3 Ti5 2.114(12) . ?
C11 C12 1.438(17) . ?
C11 C15 1.424(18) . ?
C11 C16 1.498(16) . ?
C11 Ti1 2.406(13) . ?
C12 C13 1.368(16) . ?
C12 C17 1.559(16) . ?
C12 Ti1 2.382(13) . ?
C13 C14 1.422(17) . ?
C13 C18 1.523(16) . ?
C13 Ti1 2.387(13) . ?
C14 C15 1.386(16) . ?
C14 C19 1.499(17) . ?
C14 Ti1 2.371(13) . ?
C15 C20 1.518(17) . ?
C15 Ti1 2.391(13) . ?
C21 C22 1.424(15) . ?
C21 C25 1.405(16) . ?
C21 C26 1.512(15) . ?
C21 Ti2 2.363(12) . ?
C22 C23 1.420(16) . ?
C22 C27 1.499(15) . ?
C22 Ti2 2.373(13) . ?
C23 C24 1.400(15) . ?
C23 C28 1.473(14) . ?
C23 Ti2 2.421(12) . ?
C24 C25 1.395(15) . ?
C24 C29 1.506(15) . ?
C24 Ti2 2.413(12) . ?
C25 C30 1.527(15) . ?
C25 Ti2 2.395(12) . ?
C31 C32 1.401(17) . ?
C31 C35 1.399(16) . ?
C31 C36 1.535(16) . ?
C31 Ti3 2.378(13) . ?
C32 C33 1.455(16) . ?
C32 C37 1.480(16) . ?
C32 Ti3 2.395(12) . ?
C33 C34 1.369(16) . ?
C33 C38 1.522(15) . ?
C33 Ti3 2.415(12) . ?
C34 C35 1.408(16) . ?
C34 C39 1.548(16) . ?
C34 Ti3 2.393(13) . ?
C35 C40 1.493(16) . ?
C35 Ti3 2.367(12) . ?
C41 C42 1.405(16) . ?
C41 C45 1.385(16) . ?
C41 C46 1.492(15) . ?
C41 Ti4 2.442(13) . ?
C42 C43 1.420(16) . ?
C42 C47 1.530(16) . ?
C42 Ti4 2.415(13) . ?
C43 C44 1.430(16) . ?
C43 C48 1.498(15) . ?
C43 Ti4 2.405(12) . ?
C44 C45 1.403(16) . ?
C44 C49 1.488(15) . ?
C44 Ti4 2.401(12) . ?
C45 C50 1.495(16) . ?
C45 Ti4 2.380(15) . ?
C51 C52 1.411(16) . ?
C51 C55 1.423(17) . ?
C51 C56 1.517(16) . ?
C51 Ti5 2.359(13) . ?
C52 C53 1.402(15) . ?
C52 C57 1.520(15) . ?
C52 Ti5 2.384(12) . ?
C53 C54 1.419(16) . ?
C53 C58 1.519(16) . ?
C53 Ti5 2.386(12) . ?
C54 C55 1.427(17) . ?
C54 C59 1.482(16) . ?
C54 Ti5 2.405(13) . ?
C55 C60 1.509(16) . ?
C55 Ti5 2.405(12) . ?
C61 C65 1.392(18) . ?
C61 C62 1.407(18) . ?
C61 C66 1.526(18) . ?
C61 Ti6 2.341(13) . ?
C62 C63 1.370(18) . ?
C62 C67 1.555(17) . ?
C62 Ti6 2.365(13) . ?
C63 C64 1.416(18) . ?
C63 C68 1.540(18) . ?
C63 Ti6 2.384(14) . ?
C64 C65 1.363(19) . ?
C64 C69 1.520(18) . ?
C64 Ti6 2.407(14) . ?
C65 C70 1.49(2) . ?
C65 Ti6 2.390(14) . ?
C71 O1 1.412(13) . ?
C71 C72 1.523(14) . ?
C71 C73 1.540(14) . ?
C71 C74 1.525(14) . ?
C81 O2 1.405(15) . ?
C81 C84 1.492(17) . ?
C81 C83 1.519(19) . ?
C81 C82 1.517(18) . ?
O1 Ti3 1.790(9) . ?
O2 Ti4 1.804(9) . ?
O12 Ti1 1.850(7) . ?
O12 Ti2 1.831(7) . ?
O13 Ti3 1.849(7) . ?
O13 Ti1 1.837(7) . ?
O23 Ti2 1.818(7) . ?
O23 Ti3 1.853(7) . ?
O45 Ti4 1.853(7) . ?
O45 Ti5 1.841(7) . ?
O46 Ti6 1.828(7) . ?
O46 Ti4 1.849(7) . ?
O56 Ti6 1.845(7) . ?
O56 Ti5 1.852(7) . ?
Ti1 Ti2 2.805(3) . ?
Ti1 Ti3 3.243(3) . ?
Ti2 Ti3 3.238(3) . ?
Ti4 Ti6 3.265(3) . ?
Ti4 Ti5 3.280(3) . ?
Ti5 Ti6 2.820(3) . ?
